data_1552677
loop_
_publ_author_name
'Li, Yue-Lan'
'Gao, Yun'
'Liu, Chun-Yu'
'Sun, Chun-Jing'
'Zhao, Zun-Tian'
'Lou, Hong-Xiang'

_publ_section_title
;
 Asperunguisins A-F, Cytotoxic Asperane Sesterterpenoids from the
 Endolichenic Fungus Aspergillus unguis.
;
_journal_issue 6
_journal_name_full 'Journal of natural products'
_journal_page_first 1527
_journal_page_last 1534
_journal_paper_doi 10.1021/acs.jnatprod.8b01066
_journal_volume 82
_journal_year 2019
_chemical_absolute_configuration ad
_chemical_formula_moiety C25H40O3
_chemical_formula_sum 'C25 H40 O3'
_chemical_formula_weight 388.57
_chemical_name_common Au-14
_chemical_name_systematic
(1S,3aS,3bR,5S,5aS,6S,7S,10aR,10bS)-1-isopropyl-3a,5a,10b-trimethyl-8-methylene-1,2,3,3a,3b,4,5,5a,6,7,8,9,10,10a,10b,11-hexadecahydrocyclohepta[a]cyclopenta[f]naphthalene-5,6,7-triol
_space_group_crystal_system orthorhombic
_space_group_IT_number 19
_space_group_name_Hall 'P 2ac 2ab'
_space_group_name_H-M_alt 'P 21 21 21'
_atom_sites_solution_hydrogens geom
_audit_creation_method SHELXL-2014/7
_cell_angle_alpha 90
_cell_angle_beta 90
_cell_angle_gamma 90
_cell_formula_units_Z 4
_cell_length_a 7.1434(5)
_cell_length_b 12.5507(7)
_cell_length_c 24.8837(15)
_cell_measurement_reflns_used 5586
_cell_measurement_temperature 296(2)
_cell_measurement_theta_max 135.754
_cell_measurement_theta_min 7.086
_cell_volume 2230.9(2)
_computing_cell_refinement 'Bruker SAINT'
_computing_data_collection 'Bruker APEX2'
_computing_data_reduction 'Bruker SAINT'
_computing_molecular_graphics 'Bruker SHELXTL'
_computing_publication_material 'Bruker SHELXTL'
_computing_structure_refinement 'SHELXL-2014/7 (Sheldrick, 2014)'
_computing_structure_solution 'SHELXT 2014/5 (Sheldrick, 2014)'
_diffrn_ambient_temperature 296(2)
_diffrn_measured_fraction_theta_full 0.995
_diffrn_measured_fraction_theta_max 0.994
_diffrn_measurement_device_type 'Bruker APEX-II CCD'
_diffrn_measurement_method '\f and \w scans'
_diffrn_radiation_type CuK\a
_diffrn_radiation_wavelength 1.54178
_diffrn_reflns_av_R_equivalents 0.1135
_diffrn_reflns_av_unetI/netI 0.0991
_diffrn_reflns_Laue_measured_fraction_full 0.995
_diffrn_reflns_Laue_measured_fraction_max 0.994
_diffrn_reflns_limit_h_max 8
_diffrn_reflns_limit_h_min -5
_diffrn_reflns_limit_k_max 15
_diffrn_reflns_limit_k_min -15
_diffrn_reflns_limit_l_max 29
_diffrn_reflns_limit_l_min -29
_diffrn_reflns_number 14285
_diffrn_reflns_point_group_measured_fraction_full 0.977
_diffrn_reflns_point_group_measured_fraction_max 0.975
_diffrn_reflns_theta_full 67.679
_diffrn_reflns_theta_max 68.388
_diffrn_reflns_theta_min 3.552
_exptl_absorpt_coefficient_mu 0.571
_exptl_absorpt_correction_T_max 0.7531
_exptl_absorpt_correction_T_min 0.2215
_exptl_absorpt_correction_type multi-scan
_exptl_absorpt_process_details 'SADABS 2014/5'
_exptl_crystal_colour colourless
_exptl_crystal_density_diffrn 1.157
_exptl_crystal_description massive
_exptl_crystal_F_000 856
_refine_diff_density_max 0.571
_refine_diff_density_min -0.585
_refine_diff_density_rms 0.113
_refine_ls_abs_structure_details
;
 Flack x determined using 863 quotients [(I+)-(I-)]/[(I+)+(I-)]
 (Parsons, Flack and Wagner, Acta Cryst. B69 (2013) 249-259).
;
_refine_ls_abs_structure_Flack -0.1(3)
_refine_ls_extinction_method none
_refine_ls_goodness_of_fit_ref 1.273
_refine_ls_hydrogen_treatment constr
_refine_ls_matrix_type full
_refine_ls_number_parameters 261
_refine_ls_number_reflns 4006
_refine_ls_number_restraints 0
_refine_ls_restrained_S_all 1.273
_refine_ls_R_factor_all 0.1441
_refine_ls_R_factor_gt 0.1249
_refine_ls_shift/su_max 0.000
_refine_ls_shift/su_mean 0.000
_refine_ls_structure_factor_coef Fsqd
_refine_ls_weighting_details 'w=1/[\s^2^(Fo^2^)+(0.2000P)^2^] where P=(Fo^2^+2Fc^2^)/3'
_refine_ls_weighting_scheme calc
_refine_ls_wR_factor_gt 0.3165
_refine_ls_wR_factor_ref 0.3330
_reflns_Friedel_coverage 0.699
_reflns_Friedel_fraction_full 0.951
_reflns_Friedel_fraction_max 0.949
_reflns_number_gt 3165
_reflns_number_total 4006
_reflns_threshold_expression 'I > 2\s(I)'
_cod_data_source_file np8b01066_si_002.cif
_cod_data_source_block cu_20170526_0m_a
_cod_database_code 1552677
_shelx_shelxl_version_number 2014/7
_shelx_space_group_comment
;
The symmetry employed for this shelxl refinement is uniquely defined
by the following loop, which should always be used as a source of
symmetry information in preference to the above space-group names.
They are only intended as comments.
;

loop_
_space_group_symop_operation_xyz
'x, y, z'
'-x+1/2, -y, z+1/2'
'-x, y+1/2, -z+1/2'
'x+1/2, -y+1/2, -z'

loop_
_atom_site_label
_atom_site_type_symbol
_atom_site_fract_x
_atom_site_fract_y
_atom_site_fract_z
_atom_site_U_iso_or_equiv
_atom_site_adp_type
_atom_site_occupancy
_atom_site_site_symmetry_order
_atom_site_calc_flag
_atom_site_refinement_flags_posn
_atom_site_refinement_flags_adp
O001 O 0.6247(9) 0.6088(4) 0.2691(2) 0.0501(14) Uani 1 1 d . .
H001 H 0.5542 0.5958 0.2440 0.075 Uiso 1 1 calc R U
O002 O 0.4596(11) 0.2346(4) 0.3227(3) 0.0606(17) Uani 1 1 d . .
H002 H 0.4572 0.1930 0.2973 0.091 Uiso 1 1 calc R U
O003 O 0.6214(10) 0.4144(4) 0.3007(2) 0.0536(15) Uani 1 1 d . .
H003 H 0.6039 0.4257 0.2687 0.080 Uiso 1 1 calc R U
C004 C 0.3557(10) 0.7475(5) 0.3758(2) 0.0323(15) Uani 1 1 d . .
H004 H 0.4377 0.7182 0.4036 0.039 Uiso 1 1 calc R U
C005 C 0.5223(10) 0.6131(5) 0.3166(3) 0.0350(15) Uani 1 1 d . .
H005 H 0.6078 0.5965 0.3462 0.042 Uiso 1 1 calc R U
C006 C 0.3550(10) 0.5329(5) 0.3196(3) 0.0335(14) Uani 1 1 d . .
C007 C 0.1768(11) 0.6812(4) 0.3788(3) 0.0375(16) Uani 1 1 d . .
C008 C 0.4588(12) 0.7288(5) 0.3234(3) 0.0391(16) Uani 1 1 d . .
H00A H 0.5675 0.7751 0.3221 0.047 Uiso 1 1 calc R U
H00B H 0.3775 0.7479 0.2937 0.047 Uiso 1 1 calc R U
C009 C 0.2230(12) 0.8788(5) 0.4405(3) 0.0393(17) Uani 1 1 d . .
C00A C 0.2495(13) 0.5357(6) 0.2666(3) 0.0434(17) Uani 1 1 d . .
H00C H 0.1386 0.4928 0.2695 0.065 Uiso 1 1 calc R U
H00D H 0.3280 0.5081 0.2386 0.065 Uiso 1 1 calc R U
H00E H 0.2153 0.6078 0.2584 0.065 Uiso 1 1 calc R U
C00B C 0.3338(11) 0.8682(5) 0.3902(3) 0.0383(16) Uani 1 1 d . .
C00C C 0.4472(11) 0.4211(5) 0.3288(3) 0.0379(16) Uani 1 1 d . .
H00F H 0.4743 0.4147 0.3673 0.045 Uiso 1 1 calc R U
C00D C 0.1223(15) 0.8012(5) 0.4612(3) 0.053(2) Uani 1 1 d . .
H00G H 0.0601 0.8144 0.4933 0.064 Uiso 1 1 calc R U
C00E C 0.1463(14) 0.3063(6) 0.3389(3) 0.052(2) Uani 1 1 d . .
C00F C 0.2348(11) 0.5601(5) 0.3706(3) 0.0377(16) Uani 1 1 d . .
H00H H 0.3160 0.5434 0.4013 0.045 Uiso 1 1 calc R U
C00G C 0.3338(13) 0.3225(5) 0.3123(3) 0.0435(17) Uani 1 1 d . .
H00I H 0.3133 0.3261 0.2734 0.052 Uiso 1 1 calc R U
C00H C 0.2694(11) 0.9824(5) 0.4689(3) 0.0416(17) Uani 1 1 d . .
H00J H 0.2873 0.9658 0.5070 0.050 Uiso 1 1 calc R U
C00I C 0.1004(15) 0.6919(6) 0.4363(4) 0.059(3) Uani 1 1 d . .
H00K H -0.0316 0.6736 0.4360 0.070 Uiso 1 1 calc R U
H00L H 0.1638 0.6404 0.4590 0.070 Uiso 1 1 calc R U
C00J C 0.2600(17) 0.9373(6) 0.3438(3) 0.059(2) Uani 1 1 d . .
H00M H 0.2553 1.0104 0.3551 0.088 Uiso 1 1 calc R U
H00N H 0.1366 0.9140 0.3340 0.088 Uiso 1 1 calc R U
H00O H 0.3419 0.9307 0.3134 0.088 Uiso 1 1 calc R U
C00K C 0.1058(17) 0.3680(6) 0.3890(4) 0.065(3) Uani 1 1 d . .
H00P H 0.2131 0.3635 0.4128 0.078 Uiso 1 1 calc R U
H00Q H -0.0001 0.3359 0.4072 0.078 Uiso 1 1 calc R U
C00L C 0.0255(13) 0.7201(7) 0.3393(5) 0.063(2) Uani 1 1 d . .
H00R H -0.0621 0.6636 0.3327 0.095 Uiso 1 1 calc R U
H00S H 0.0834 0.7409 0.3061 0.095 Uiso 1 1 calc R U
H00T H -0.0391 0.7800 0.3545 0.095 Uiso 1 1 calc R U
C00M C 0.4652(16) 1.0124(6) 0.4453(5) 0.067(3) Uani 1 1 d . .
H00U H 0.4570 1.0769 0.4240 0.081 Uiso 1 1 calc R U
H00V H 0.5553 1.0235 0.4739 0.081 Uiso 1 1 calc R U
C00N C 0.1323(16) 1.0749(7) 0.4656(5) 0.069(3) Uani 1 1 d . .
H00W H 0.1418 1.1034 0.4290 0.083 Uiso 1 1 calc R U
C00O C 0.0618(14) 0.4873(6) 0.3776(4) 0.063(3) Uani 1 1 d . .
H00X H -0.0134 0.4916 0.3452 0.075 Uiso 1 1 calc R U
H00Y H -0.0132 0.5147 0.4070 0.075 Uiso 1 1 calc R U
C00P C 0.5227(15) 0.9164(6) 0.4099(4) 0.061(2) Uani 1 1 d . .
H00Z H 0.5931 0.8646 0.4306 0.073 Uiso 1 1 calc R U
H H 0.5983 0.9396 0.3797 0.073 Uiso 1 1 calc R U
C10 C 0.0308(17) 0.2354(7) 0.3194(4) 0.068(3) Uani 1 1 d . .
H10A H -0.0818 0.2215 0.3368 0.082 Uiso 1 1 calc R U
H10B H 0.0613 0.1987 0.2881 0.082 Uiso 1 1 calc R U
C00R C 0.191(2) 1.1644(8) 0.5033(6) 0.095(5) Uani 1 1 d . .
H00 H 0.1003 1.2207 0.5019 0.143 Uiso 1 1 calc R U
HA H 0.3111 1.1913 0.4924 0.143 Uiso 1 1 calc R U
HB H 0.1992 1.1375 0.5393 0.143 Uiso 1 1 calc R U
C00S C -0.053(3) 1.0491(14) 0.4734(13) 0.174(12) Uani 1 1 d . .
H0AA H -0.0788 0.9818 0.4566 0.261 Uiso 1 1 calc R U
HC H -0.1306 1.1032 0.4578 0.261 Uiso 1 1 calc R U
HD H -0.0777 1.0442 0.5112 0.261 Uiso 1 1 calc R U

loop_
_atom_site_aniso_label
_atom_site_aniso_U_11
_atom_site_aniso_U_22
_atom_site_aniso_U_33
_atom_site_aniso_U_23
_atom_site_aniso_U_13
_atom_site_aniso_U_12
O001 0.066(4) 0.035(2) 0.049(3) 0.001(2) 0.022(3) 0.003(2)
O002 0.090(4) 0.029(2) 0.063(4) -0.001(2) 0.012(4) 0.010(3)
O003 0.070(4) 0.031(2) 0.059(3) -0.002(2) 0.013(3) 0.016(3)
C004 0.048(4) 0.024(3) 0.025(3) -0.002(2) 0.003(3) 0.007(3)
C005 0.045(3) 0.027(3) 0.033(3) 0.004(2) 0.006(3) 0.002(3)
C006 0.043(3) 0.029(3) 0.028(3) -0.001(2) -0.006(3) 0.001(3)
C007 0.058(4) 0.022(3) 0.032(3) -0.008(2) 0.019(3) -0.004(3)
C008 0.060(4) 0.025(3) 0.032(3) 0.003(3) 0.008(3) -0.004(3)
C009 0.067(5) 0.026(3) 0.024(3) -0.006(2) -0.007(3) 0.003(3)
C00A 0.060(4) 0.043(3) 0.026(3) -0.007(3) -0.001(3) 0.009(3)
C00B 0.054(4) 0.022(3) 0.039(3) 0.004(2) 0.005(3) -0.006(3)
C00C 0.061(4) 0.026(3) 0.026(3) -0.002(2) -0.005(3) 0.003(3)
C00D 0.090(6) 0.027(3) 0.044(4) -0.011(3) 0.038(4) -0.005(4)
C00E 0.080(6) 0.029(3) 0.046(4) -0.008(3) 0.008(4) -0.008(4)
C00F 0.058(4) 0.022(3) 0.033(3) -0.007(2) 0.016(3) -0.013(3)
C00G 0.074(5) 0.025(3) 0.031(3) -0.007(2) 0.002(4) -0.002(3)
C00H 0.060(4) 0.031(3) 0.035(3) -0.013(3) -0.027(3) 0.001(3)
C00I 0.086(6) 0.030(3) 0.060(5) -0.015(3) 0.052(5) -0.023(4)
C00J 0.109(7) 0.033(3) 0.034(3) 0.011(3) 0.006(5) 0.009(4)
C00K 0.102(7) 0.031(3) 0.061(5) -0.012(3) 0.044(5) -0.030(4)
C00L 0.053(5) 0.055(4) 0.082(6) -0.028(4) -0.006(5) 0.006(4)
C00M 0.078(6) 0.036(4) 0.087(7) -0.024(4) 0.003(6) -0.019(4)
C00N 0.078(7) 0.047(4) 0.082(6) -0.029(4) -0.046(6) 0.011(4)
C00O 0.075(6) 0.037(3) 0.076(6) -0.018(4) 0.053(5) -0.026(4)
C00P 0.073(6) 0.038(4) 0.072(5) -0.019(4) 0.009(5) -0.017(4)
C10 0.084(7) 0.050(4) 0.071(6) -0.015(5) 0.008(6) -0.005(5)
C00R 0.102(9) 0.047(5) 0.137(11) -0.051(6) -0.047(8) 0.005(6)
C00S 0.104(11) 0.086(9) 0.33(3) -0.129(16) -0.016(16) 0.003(9)

loop_
_atom_type_symbol
_atom_type_description
_atom_type_scat_dispersion_real
_atom_type_scat_dispersion_imag
_atom_type_scat_source
C C 0.0181 0.0091 'International Tables Vol C Tables 4.2.6.8 and 6.1.1.4'
H H 0.0000 0.0000 'International Tables Vol C Tables 4.2.6.8 and 6.1.1.4'
O O 0.0492 0.0322 'International Tables Vol C Tables 4.2.6.8 and 6.1.1.4'

loop_
_geom_angle_atom_site_label_1
_geom_angle_atom_site_label_2
_geom_angle_atom_site_label_3
_geom_angle
C005 O001 H001 109.5
C00G O002 H002 109.5
C00C O003 H003 109.5
C008 C004 C007 111.5(5)
C008 C004 C00B 113.3(5)
C007 C004 C00B 115.6(6)
C008 C004 H004 105.1
C007 C004 H004 105.1
C00B C004 H004 105.1
O001 C005 C008 106.7(5)
O001 C005 C006 114.6(6)
C008 C005 C006 112.3(6)
O001 C005 H005 107.6
C008 C005 H005 107.6
C006 C005 H005 107.6
C00A C006 C005 108.9(6)
C00A C006 C00C 110.9(5)
C005 C006 C00C 105.2(5)
C00A C006 C00F 115.2(6)
C005 C006 C00F 108.4(5)
C00C C006 C00F 107.7(5)
C004 C007 C00I 107.3(6)
C004 C007 C00L 112.5(6)
C00I C007 C00L 108.5(7)
C004 C007 C00F 107.3(6)
C00I C007 C00F 107.2(5)
C00L C007 C00F 113.8(6)
C004 C008 C005 112.7(5)
C004 C008 H00A 109.0
C005 C008 H00A 109.0
C004 C008 H00B 109.0
C005 C008 H00B 109.0
H00A C008 H00B 107.8
C00D C009 C00B 123.6(6)
C00D C009 C00H 125.0(7)
C00B C009 C00H 110.7(6)
C006 C00A H00C 109.5
C006 C00A H00D 109.5
H00C C00A H00D 109.5
C006 C00A H00E 109.5
H00C C00A H00E 109.5
H00D C00A H00E 109.5
C009 C00B C00J 113.5(7)
C009 C00B C00P 99.3(6)
C00J C00B C00P 108.3(7)
C009 C00B C004 109.5(5)
C00J C00B C004 114.1(6)
C00P C00B C004 111.2(6)
O003 C00C C00G 106.2(5)
O003 C00C C006 110.3(5)
C00G C00C C006 117.4(6)
O003 C00C H00F 107.5
C00G C00C H00F 107.5
C006 C00C H00F 107.5
C009 C00D C00I 124.7(6)
C009 C00D H00G 117.7
C00I C00D H00G 117.7
C10 C00E C00K 122.7(9)
C10 C00E C00G 119.3(8)
C00K C00E C00G 117.9(7)
C00O C00F C006 113.5(5)
C00O C00F C007 110.0(6)
C006 C00F C007 117.0(5)
C00O C00F H00H 105.0
C006 C00F H00H 105.0
C007 C00F H00H 105.0
O002 C00G C00E 111.7(6)
O002 C00G C00C 103.8(6)
C00E C00G C00C 117.3(6)
O002 C00G H00I 107.9
C00E C00G H00I 107.9
C00C C00G H00I 107.9
C009 C00H C00N 119.2(6)
C009 C00H C00M 103.2(6)
C00N C00H C00M 111.8(7)
C009 C00H H00J 107.3
C00N C00H H00J 107.3
C00M C00H H00J 107.3
C00D C00I C007 115.0(6)
C00D C00I H00K 108.5
C007 C00I H00K 108.5
C00D C00I H00L 108.5
C007 C00I H00L 108.5
H00K C00I H00L 107.5
C00B C00J H00M 109.5
C00B C00J H00N 109.5
H00M C00J H00N 109.5
C00B C00J H00O 109.5
H00M C00J H00O 109.5
H00N C00J H00O 109.5
C00E C00K C00O 112.7(8)
C00E C00K H00P 109.1
C00O C00K H00P 109.1
C00E C00K H00Q 109.1
C00O C00K H00Q 109.1
H00P C00K H00Q 107.8
C007 C00L H00R 109.5
C007 C00L H00S 109.5
H00R C00L H00S 109.5
C007 C00L H00T 109.5
H00R C00L H00T 109.5
H00S C00L H00T 109.5
C00P C00M C00H 105.3(6)
C00P C00M H00U 110.7
C00H C00M H00U 110.7
C00P C00M H00V 110.7
C00H C00M H00V 110.7
H00U C00M H00V 108.8
C00S C00N C00H 115.5(11)
C00S C00N C00R 110.6(13)
C00H C00N C00R 110.6(7)
C00S C00N H00W 106.5
C00H C00N H00W 106.5
C00R C00N H00W 106.5
C00F C00O C00K 115.3(9)
C00F C00O H00X 108.4
C00K C00O H00X 108.4
C00F C00O H00Y 108.4
C00K C00O H00Y 108.4
H00X C00O H00Y 107.5
C00M C00P C00B 104.5(8)
C00M C00P H00Z 110.8
C00B C00P H00Z 110.8
C00M C00P H 110.8
C00B C00P H 110.8
H00Z C00P H 108.9
C00E C10 H10A 120.0
C00E C10 H10B 120.0
H10A C10 H10B 120.0
C00N C00R H00 109.5
C00N C00R HA 109.5
H00 C00R HA 109.5
C00N C00R HB 109.5
H00 C00R HB 109.5
HA C00R HB 109.5
C00N C00S H0AA 109.5
C00N C00S HC 109.5
H0AA C00S HC 109.5
C00N C00S HD 109.5
H0AA C00S HD 109.5
HC C00S HD 109.5

loop_
_geom_bond_atom_site_label_1
_geom_bond_atom_site_label_2
_geom_bond_distance
O001 C005 1.390(9)
O001 H001 0.8200
O002 C00G 1.446(10)
O002 H002 0.8200
O003 C00C 1.430(10)
O003 H003 0.8200
C004 C008 1.514(9)
C004 C007 1.527(10)
C004 C00B 1.565(8)
C004 H004 0.9800
C005 C008 1.531(8)
C005 C006 1.565(9)
C005 H005 0.9800
C006 C00A 1.517(10)
C006 C00C 1.567(8)
C006 C00F 1.571(9)
C007 C00I 1.537(9)
C007 C00L 1.541(13)
C007 C00F 1.589(8)
C008 H00A 0.9700
C008 H00B 0.9700
C009 C00D 1.316(11)
C009 C00B 1.488(11)
C009 C00H 1.515(8)
C00A H00C 0.9600
C00A H00D 0.9600
C00A H00E 0.9600
C00B C00J 1.537(10)
C00B C00P 1.558(13)
C00C C00G 1.536(9)
C00C H00F 0.9800
C00D C00I 1.513(9)
C00D H00G 0.9300
C00E C10 1.307(14)
C00E C00K 1.496(11)
C00E C00G 1.508(13)
C00F C00O 1.546(10)
C00F H00H 0.9800
C00G H00I 0.9800
C00H C00N 1.522(11)
C00H C00M 1.563(14)
C00H H00J 0.9800
C00I H00K 0.9700
C00I H00L 0.9700
C00J H00M 0.9600
C00J H00N 0.9600
C00J H00O 0.9600
C00K C00O 1.556(12)
C00K H00P 0.9700
C00K H00Q 0.9700
C00L H00R 0.9600
C00L H00S 0.9600
C00L H00T 0.9600
C00M C00P 1.549(11)
C00M H00U 0.9700
C00M H00V 0.9700
C00N C00S 1.37(2)
C00N C00R 1.522(11)
C00N H00W 0.9800
C00O H00X 0.9700
C00O H00Y 0.9700
C00P H00Z 0.9700
C00P H 0.9700
C10 H10A 0.9300
C10 H10B 0.9300
C00R H00 0.9600
C00R HA 0.9600
C00R HB 0.9600
C00S H0AA 0.9600
C00S HC 0.9600
C00S HD 0.9600

loop_
_geom_torsion_atom_site_label_1
_geom_torsion_atom_site_label_2
_geom_torsion_atom_site_label_3
_geom_torsion_atom_site_label_4
_geom_torsion
O001 C005 C006 C00A -44.8(8)
C008 C005 C006 C00A 77.2(7)
O001 C005 C006 C00C 74.1(7)
C008 C005 C006 C00C -163.9(5)
O001 C005 C006 C00F -170.9(6)
C008 C005 C006 C00F -48.9(7)
C008 C004 C007 C00I 171.1(6)
C00B C004 C007 C00I -57.5(8)
C008 C004 C007 C00L -69.7(7)
C00B C004 C007 C00L 61.7(8)
C008 C004 C007 C00F 56.2(7)
C00B C004 C007 C00F -172.4(5)
C007 C004 C008 C005 -61.9(8)
C00B C004 C008 C005 165.7(6)
O001 C005 C008 C004 -176.2(6)
C006 C005 C008 C004 57.4(8)
C00D C009 C00B C00J 113.4(9)
C00H C009 C00B C00J -76.5(8)
C00D C009 C00B C00P -132.0(9)
C00H C009 C00B C00P 38.2(7)
C00D C009 C00B C004 -15.4(12)
C00H C009 C00B C004 154.7(6)
C008 C004 C00B C009 177.2(7)
C007 C004 C00B C009 46.7(8)
C008 C004 C00B C00J 48.7(10)
C007 C004 C00B C00J -81.8(8)
C008 C004 C00B C00P -74.1(8)
C007 C004 C00B C00P 155.4(6)
C00A C006 C00C O003 82.5(7)
C005 C006 C00C O003 -35.1(7)
C00F C006 C00C O003 -150.6(6)
C00A C006 C00C C00G -39.4(9)
C005 C006 C00C C00G -156.9(6)
C00F C006 C00C C00G 87.5(7)
C00B C009 C00D C00I -1.6(16)
C00H C009 C00D C00I -170.4(9)
C00A C006 C00F C00O 56.7(9)
C005 C006 C00F C00O 178.9(7)
C00C C006 C00F C00O -67.7(8)
C00A C006 C00F C007 -73.2(8)
C005 C006 C00F C007 49.0(8)
C00C C006 C00F C007 162.4(6)
C004 C007 C00F C00O 175.7(6)
C00I C007 C00F C00O 60.8(9)
C00L C007 C00F C00O -59.2(9)
C004 C007 C00F C006 -52.8(8)
C00I C007 C00F C006 -167.7(7)
C00L C007 C00F C006 72.3(9)
C10 C00E C00G O002 -72.6(10)
C00K C00E C00G O002 103.4(9)
C10 C00E C00G C00C 167.7(8)
C00K C00E C00G C00C -16.3(11)
O003 C00C C00G O002 52.7(7)
C006 C00C C00G O002 176.7(6)
O003 C00C C00G C00E 176.5(6)
C006 C00C C00G C00E -59.5(8)
C00D C009 C00H C00N -86.3(11)
C00B C009 C00H C00N 103.7(10)
C00D C009 C00H C00M 149.0(9)
C00B C009 C00H C00M -20.9(8)
C009 C00D C00I C007 -10.4(16)
C004 C007 C00I C00D 37.6(11)
C00L C007 C00I C00D -84.1(10)
C00F C007 C00I C00D 152.6(8)
C10 C00E C00K C00O -109.0(10)
C00G C00E C00K C00O 75.1(12)
C009 C00H C00M C00P -5.9(9)
C00N C00H C00M C00P -135.2(8)
C009 C00H C00N C00S 44.9(18)
C00M C00H C00N C00S 165.3(16)
C009 C00H C00N C00R 171.6(10)
C00M C00H C00N C00R -68.1(13)
C006 C00F C00O C00K 65.6(10)
C007 C00F C00O C00K -161.1(7)
C00E C00K C00O C00F -82.6(11)
C00H C00M C00P C00B 28.9(10)
C009 C00B C00P C00M -40.0(8)
C00J C00B C00P C00M 78.6(9)
C004 C00B C00P C00M -155.3(7)
